data_7049716
loop_
_publ_author_name
'Zhu, Li-Na'
'Deng, Zhao-Peng'
'Ng, Seik Weng'
'Huo, Li-Hua'
'Gao, Shan'

_publ_section_title
;
 Cd(ii) coordination polymers constructed from bis(pyridyl) ligands with
 an asymmetric spacer in chelating mode and diverse organic
 dicarboxylates: syntheses, structural evolutions and properties.
;
_journal_issue 22
_journal_name_full 'Dalton transactions (Cambridge, England : 2003)'
_journal_page_first 7589
_journal_page_last 7601
_journal_paper_doi 10.1039/c9dt00840c
_journal_volume 48
_journal_year 2019
_chemical_formula_moiety 'Cd (C15 H20 N4) (C8 H4 O4), (H2 O)'
_chemical_formula_sum 'C23 H26 Cd N4 O5'
_chemical_formula_weight 550.88
_space_group_crystal_system monoclinic
_space_group_IT_number 14
_space_group_name_Hall '-P 2yn'
_space_group_name_H-M_alt 'P 1 21/n 1'
_symmetry_space_group_name_Hall '-P 2yn'
_symmetry_space_group_name_H-M 'P 1 21/n 1'
_atom_sites_solution_hydrogens mixed
_audit_creation_method SHELXL-2018/3
_audit_update_record
;
2019-04-01 deposited with the CCDC.    2019-04-14 downloaded from the CCDC.
;
_cell_angle_alpha 90
_cell_angle_beta 101.575(11)
_cell_angle_gamma 90
_cell_formula_units_Z 4
_cell_length_a 11.2947(10)
_cell_length_b 18.4510(10)
_cell_length_c 11.4731(12)
_cell_measurement_reflns_used 2149
_cell_measurement_temperature 295(2)
_cell_measurement_theta_max 26.6960
_cell_measurement_theta_min 3.6780
_cell_volume 2342.4(4)
_computing_cell_refinement
;
CrysAlis Pro (Agilent, 2013)
;
_computing_data_collection
;
CrysAlis Pro (Agilent, 2013)
;
_computing_data_reduction
;
CrysAlis Pro (Agilent, 2013)
;
_computing_molecular_graphics '(K. Brandenburg, Diamond 3.1, 2009)'
_computing_publication_material '(K. Brandenburg, Diamond 3.1, 2009)'
_computing_structure_refinement 'SHELXL-2018/3 (Sheldrick, 2018)'
_diffrn_ambient_temperature 295(2)
_diffrn_detector_area_resol_mean 16.1954
_diffrn_measured_fraction_theta_full 0.996
_diffrn_measured_fraction_theta_max 0.855
_diffrn_measurement_device_type 'Xcalibur, Eos'
_diffrn_measurement_method '\w scans'
_diffrn_radiation_type MoK\a
_diffrn_radiation_wavelength 0.71073
_diffrn_reflns_av_R_equivalents 0.0426
_diffrn_reflns_av_unetI/netI 0.0948
_diffrn_reflns_Laue_measured_fraction_full 0.996
_diffrn_reflns_Laue_measured_fraction_max 0.855
_diffrn_reflns_limit_h_max 15
_diffrn_reflns_limit_h_min -8
_diffrn_reflns_limit_k_max 25
_diffrn_reflns_limit_k_min -15
_diffrn_reflns_limit_l_max 16
_diffrn_reflns_limit_l_min -15
_diffrn_reflns_number 10009
_diffrn_reflns_point_group_measured_fraction_full 0.996
_diffrn_reflns_point_group_measured_fraction_max 0.855
_diffrn_reflns_theta_full 25.242
_diffrn_reflns_theta_max 30.103
_diffrn_reflns_theta_min 3.196
_diffrn_source 'Enhance (Mo) X-ray Source'
_exptl_absorpt_coefficient_mu 0.974
_exptl_absorpt_correction_T_max 1.00000
_exptl_absorpt_correction_T_min 0.96123
_exptl_absorpt_correction_type multi-scan
_exptl_absorpt_process_details
; 
CrysAlis Pro (Agilent, 2013)
Empirical absorption correction using spherical harmonics,
 implemented in SCALE3 ABSPACK scaling algorithm. 
;
_exptl_crystal_colour colorless
_exptl_crystal_density_diffrn 1.562
_exptl_crystal_description prism
_exptl_crystal_F_000 1120
_exptl_crystal_size_max 0.210
_exptl_crystal_size_mid 0.160
_exptl_crystal_size_min 0.140
_refine_diff_density_max 0.686
_refine_diff_density_min -0.649
_refine_diff_density_rms 0.096
_refine_ls_extinction_method none
_refine_ls_goodness_of_fit_ref 1.022
_refine_ls_hydrogen_treatment constr
_refine_ls_matrix_type full
_refine_ls_number_parameters 307
_refine_ls_number_reflns 5888
_refine_ls_number_restraints 166
_refine_ls_restrained_S_all 1.049
_refine_ls_R_factor_all 0.1180
_refine_ls_R_factor_gt 0.0623
_refine_ls_shift/su_max 0.000
_refine_ls_shift/su_mean 0.000
_refine_ls_structure_factor_coef Fsqd
_refine_ls_weighting_details 'w=1/[\s^2^(Fo^2^)+(0.0626P)^2^] where P=(Fo^2^+2Fc^2^)/3'
_refine_ls_weighting_scheme calc
_refine_ls_wR_factor_gt 0.1350
_refine_ls_wR_factor_ref 0.1670
_reflns_Friedel_coverage 0.000
_reflns_number_gt 3301
_reflns_number_total 5888
_reflns_threshold_expression 'I > 2\s(I)'
_cod_data_source_file c9dt00840c2.cif
_cod_data_source_block d10040
_cod_depositor_comments 'Adding full bibliography for 7049708--7049720.cif.'
_cod_database_code 7049716
_shelx_shelxl_version_number 2018/3
_shelx_space_group_comment
;
The symmetry employed for this shelxl refinement is uniquely defined
by the following loop, which should always be used as a source of
symmetry information in preference to the above space-group names.
They are only intended as comments.
;
_shelx_estimated_absorpt_t_min 0.822
_shelx_estimated_absorpt_t_max 0.876

loop_
_space_group_symop_operation_xyz
'x, y, z'
'-x+1/2, y+1/2, -z+1/2'
'-x, -y, -z'
'x-1/2, -y-1/2, z-1/2'

loop_
_atom_site_label
_atom_site_type_symbol
_atom_site_fract_x
_atom_site_fract_y
_atom_site_fract_z
_atom_site_U_iso_or_equiv
_atom_site_adp_type
_atom_site_occupancy
_atom_site_site_symmetry_order
_atom_site_calc_flag
_atom_site_refinement_flags_posn
_atom_site_refinement_flags_adp
_atom_site_refinement_flags_occupancy
_atom_site_disorder_assembly
_atom_site_disorder_group
Cd1 Cd 0.64797(4) 0.78373(2) 0.34882(4) 0.04900(18) Uani 1 1 d D . . . .
O1 O 0.7373(5) 0.9023(3) 0.3338(5) 0.0816(15) Uani 1 1 d . . . . .
O2 O 0.8283(4) 0.8309(2) 0.4766(5) 0.0793(15) Uani 1 1 d . . . . .
O3 O 0.5693(4) 0.6753(2) 0.3841(4) 0.0760(15) Uani 1 1 d . . . . .
O4 O 0.7256(4) 0.6037(3) 0.3778(5) 0.0811(15) Uani 1 1 d . . . . .
O1W O 0.8931(8) 0.4977(4) 0.3527(9) 0.217(5) Uani 1 1 d . . . . .
H11 H 0.857628 0.469454 0.299474 0.325 Uiso 1 1 d R U . . .
H12 H 0.844439 0.530484 0.362434 0.325 Uiso 1 1 d R U . . .
N2 N 0.5290(7) 0.7790(5) 0.1572(7) 0.058(2) Uani 0.5 1 d D U P A 1
H2 H 0.486128 0.739412 0.159898 0.069 Uiso 0.5 1 calc R U P A 1
N3 N 0.7705(11) 0.7224(9) 0.2408(11) 0.048(3) Uani 0.5 1 d D U P A 1
H3 H 0.790356 0.681026 0.277794 0.058 Uiso 0.5 1 calc R U P A 1
N1 N 0.1971(14) 0.8053(9) 0.2937(13) 0.127(5) Uani 0.5 1 d G U P A 1
C1 C 0.1868(13) 0.8746(10) 0.3379(11) 0.126(4) Uani 0.5 1 d G U P A 1
H1 H 0.132614 0.883574 0.387434 0.151 Uiso 0.5 1 calc R U P A 1
C2 C 0.2574(14) 0.9306(8) 0.3080(11) 0.107(5) Uani 0.5 1 d G U P A 1
H2A H 0.250522 0.977053 0.337520 0.129 Uiso 0.5 1 calc R U P A 1
C3 C 0.3384(12) 0.9173(6) 0.2339(11) 0.091(4) Uani 0.5 1 d DG U P A 1
H3A H 0.385687 0.954773 0.213845 0.109 Uiso 0.5 1 calc R U P A 1
C4 C 0.3488(9) 0.8479(6) 0.1897(8) 0.073(3) Uani 0.5 1 d DG U P A 1
C5 C 0.2781(13) 0.7919(6) 0.2196(11) 0.103(5) Uani 0.5 1 d DG U P A 1
H5 H 0.285039 0.745533 0.189995 0.123 Uiso 0.5 1 calc R U P A 1
C6 C 0.4351(11) 0.8332(7) 0.1094(12) 0.083(4) Uani 0.5 1 d D U P A 1
H6A H 0.389913 0.816243 0.033380 0.099 Uiso 0.5 1 calc R U P A 1
H6B H 0.474335 0.878260 0.095466 0.099 Uiso 0.5 1 calc R U P A 1
C7 C 0.5989(11) 0.7608(7) 0.0661(11) 0.087(4) Uani 0.5 1 d D U P A 1
H7 H 0.548199 0.743752 -0.008369 0.104 Uiso 0.5 1 calc R U P A 1
C8 C 0.6762(16) 0.8228(8) 0.0486(15) 0.126(6) Uani 0.5 1 d D U P A 1
H8A H 0.721764 0.810799 -0.010951 0.189 Uiso 0.5 1 calc R U P A 1
H8B H 0.626517 0.864346 0.023302 0.189 Uiso 0.5 1 calc R U P A 1
H8C H 0.730699 0.833589 0.122163 0.189 Uiso 0.5 1 calc R U P A 1
C9 C 0.6888(12) 0.7042(7) 0.1252(12) 0.089(4) Uani 0.5 1 d D U P A 1
H9A H 0.643428 0.661214 0.137678 0.106 Uiso 0.5 1 calc R U P A 1
H9B H 0.739206 0.691165 0.069203 0.106 Uiso 0.5 1 calc R U P A 1
C10 C 0.8836(13) 0.7533(8) 0.2144(16) 0.057(3) Uani 0.5 1 d D U P A 1
H10A H 0.934567 0.769190 0.288364 0.069 Uiso 0.5 1 calc R U P A 1
H10B H 0.863518 0.795575 0.164148 0.069 Uiso 0.5 1 calc R U P A 1
C11 C 0.9536(10) 0.7013(6) 0.1541(11) 0.074(2) Uani 0.5 1 d DG U P A 1
C12 C 0.9921(16) 0.7224(7) 0.0514(14) 0.056(2) Uani 0.5 1 d DG U P A 1
H12A H 0.974267 0.768661 0.020546 0.067 Uiso 0.5 1 calc R U P A 1
N4 N 1.0571(18) 0.6745(9) -0.0050(13) 0.0706(17) Uani 0.5 1 d G U P A 1
C13 C 1.0837(13) 0.6054(8) 0.0411(12) 0.091(4) Uani 0.5 1 d G U P A 1
H13 H 1.127188 0.573336 0.003370 0.109 Uiso 0.5 1 calc R U P A 1
C14 C 1.0453(11) 0.5843(7) 0.1438(11) 0.094(4) Uani 0.5 1 d G U P A 1
H14 H 1.063068 0.538026 0.174663 0.113 Uiso 0.5 1 calc R U P A 1
C15 C 0.9802(10) 0.6322(6) 0.2002(10) 0.085(4) Uani 0.5 1 d DG U P A 1
H15 H 0.954546 0.618034 0.268899 0.102 Uiso 0.5 1 calc R U P A 1
N2' N 0.5431(7) 0.8280(5) 0.1649(7) 0.058(2) Uani 0.5 1 d D . P A 2
H2' H 0.536090 0.874884 0.175724 0.069 Uiso 0.5 1 calc R U P A 2
N3' N 0.7553(11) 0.7364(9) 0.2128(9) 0.048(3) Uani 0.5 1 d D . P A 2
H3' H 0.743540 0.689963 0.223497 0.058 Uiso 0.5 1 calc R U P A 2
N1' N 0.2093(15) 0.8126(9) 0.3474(11) 0.127(5) Uani 0.5 1 d G . P A 2
C1' C 0.1742(13) 0.8849(10) 0.3370(11) 0.126(4) Uani 0.5 1 d G . P A 2
H1' H 0.121244 0.902946 0.382378 0.151 Uiso 0.5 1 calc R U P A 2
C2' C 0.2182(14) 0.9302(7) 0.2587(12) 0.107(5) Uani 0.5 1 d G . P A 2
H2'A H 0.194725 0.978604 0.251763 0.129 Uiso 0.5 1 calc R U P A 2
C3' C 0.2974(11) 0.9033(6) 0.1909(10) 0.091(4) Uani 0.5 1 d DG . P A 2
H3'A H 0.326856 0.933598 0.138535 0.109 Uiso 0.5 1 calc R U P A 2
C4' C 0.3325(8) 0.8310(6) 0.2013(9) 0.073(3) Uani 0.5 1 d DG . P A 2
C5' C 0.2885(13) 0.7856(6) 0.2796(11) 0.103(5) Uani 0.5 1 d DG . P A 2
H5' H 0.312026 0.737274 0.286537 0.123 Uiso 0.5 1 calc R U P A 2
C6' C 0.4168(10) 0.8012(8) 0.1285(13) 0.083(4) Uani 0.5 1 d D . P A 2
H6'A H 0.417112 0.748715 0.134418 0.099 Uiso 0.5 1 calc R U P A 2
H6'B H 0.386774 0.813778 0.045767 0.099 Uiso 0.5 1 calc R U P A 2
C7' C 0.6332(12) 0.8212(7) 0.0894(10) 0.087(4) Uani 0.5 1 d D . P A 2
H7' H 0.702591 0.852141 0.121803 0.104 Uiso 0.5 1 calc R U P A 2
C8' C 0.5841(16) 0.8435(9) -0.0309(9) 0.126(6) Uani 0.5 1 d D . P A 2
H8'A H 0.558728 0.893178 -0.031130 0.189 Uiso 0.5 1 calc R U P A 2
H8'B H 0.644876 0.838717 -0.078115 0.189 Uiso 0.5 1 calc R U P A 2
H8'C H 0.516101 0.813530 -0.063488 0.189 Uiso 0.5 1 calc R U P A 2
C9' C 0.6732(14) 0.7459(7) 0.0942(11) 0.089(4) Uani 0.5 1 d D . P A 2
H9'A H 0.715887 0.735863 0.030631 0.106 Uiso 0.5 1 calc R U P A 2
H9'B H 0.604550 0.713417 0.086373 0.106 Uiso 0.5 1 calc R U P A 2
C10' C 0.8902(12) 0.7371(8) 0.2383(15) 0.057(3) Uani 0.5 1 d D . P A 2
H10C H 0.919576 0.721581 0.319784 0.069 Uiso 0.5 1 calc R U P A 2
H10D H 0.917899 0.786362 0.231104 0.069 Uiso 0.5 1 calc R U P A 2
C11' C 0.9429(9) 0.6890(6) 0.1566(11) 0.074(2) Uani 0.5 1 d DG . P A 2
C12' C 1.0023(15) 0.7196(7) 0.0736(14) 0.056(2) Uani 0.5 1 d DG . P A 2
H12' H 1.009216 0.769653 0.068907 0.067 Uiso 0.5 1 calc R U P A 2
N4' N 1.0514(17) 0.6752(9) -0.0025(14) 0.0706(17) Uani 0.5 1 d G . P A 2
C13' C 1.0411(13) 0.6004(9) 0.0045(11) 0.091(4) Uani 0.5 1 d G . P A 2
H13' H 1.073899 0.570694 -0.046375 0.109 Uiso 0.5 1 calc R U P A 2
C14' C 0.9816(11) 0.5698(7) 0.0876(11) 0.094(4) Uani 0.5 1 d G . P A 2
H14' H 0.974738 0.519729 0.092233 0.113 Uiso 0.5 1 calc R U P A 2
C15' C 0.9326(10) 0.6142(6) 0.1636(10) 0.085(4) Uani 0.5 1 d DG . P A 2
H15' H 0.892815 0.593726 0.219179 0.102 Uiso 0.5 1 calc R U P A 2
C16 C 0.8202(6) 0.8895(4) 0.4212(7) 0.0617(18) Uani 1 1 d . . . . .
C17 C 0.9317(6) 1.0017(4) 0.3866(6) 0.0679(18) Uani 1 1 d . . . . .
H17 H 0.885878 1.003451 0.309682 0.082 Uiso 1 1 calc R U . . .
C18 C 0.9126(5) 0.9468(3) 0.4623(6) 0.0522(15) Uani 1 1 d . . . . .
C19 C 0.9818(6) 0.9461(4) 0.5760(7) 0.072(2) Uani 1 1 d . . . . .
H19 H 0.969785 0.909635 0.628486 0.087 Uiso 1 1 calc R U . . .
C20 C 0.6253(6) 0.6164(3) 0.4011(5) 0.0579(17) Uani 1 1 d . . . . .
C21 C 0.6109(6) 0.4895(3) 0.4778(7) 0.073(2) Uani 1 1 d . . . . .
H21A H 0.687316 0.481063 0.461857 0.088 Uiso 1 1 calc R U . . .
C22 C 0.5595(6) 0.5549(3) 0.4509(5) 0.0526(15) Uani 1 1 d . . . . .
C23 C 0.4448(6) 0.5656(3) 0.4722(7) 0.073(2) Uani 1 1 d . . . . .
H23 H 0.405381 0.609486 0.452870 0.088 Uiso 1 1 calc R U . . .

loop_
_atom_site_aniso_label
_atom_site_aniso_U_11
_atom_site_aniso_U_22
_atom_site_aniso_U_33
_atom_site_aniso_U_23
_atom_site_aniso_U_13
_atom_site_aniso_U_12
Cd1 0.0506(3) 0.0468(3) 0.0570(3) -0.0013(2) 0.0282(2) -0.0121(2)
O1 0.070(3) 0.087(4) 0.089(4) -0.010(3) 0.019(3) -0.036(3)
O2 0.076(3) 0.049(3) 0.116(4) -0.004(3) 0.026(3) -0.025(3)
O3 0.098(4) 0.045(2) 0.106(4) 0.007(3) 0.071(3) -0.011(3)
O4 0.080(3) 0.063(3) 0.114(4) 0.020(3) 0.053(3) -0.006(3)
O1W 0.281(10) 0.091(5) 0.340(12) 0.069(7) 0.209(10) 0.025(6)
N2 0.048(3) 0.056(4) 0.068(4) -0.003(4) 0.008(3) 0.006(4)
N3 0.061(4) 0.046(6) 0.045(5) 0.012(5) 0.028(4) 0.001(3)
N1 0.119(6) 0.155(8) 0.116(9) -0.012(7) 0.047(7) -0.028(6)
C1 0.104(6) 0.144(8) 0.140(7) 0.032(6) 0.047(6) 0.045(6)
C2 0.122(9) 0.107(7) 0.095(9) 0.017(7) 0.028(8) 0.033(6)
C3 0.102(8) 0.090(7) 0.085(8) -0.011(6) 0.033(7) 0.001(6)
C4 0.053(4) 0.069(6) 0.092(5) 0.002(5) 0.004(4) 0.003(5)
C5 0.109(7) 0.094(7) 0.105(10) 0.011(7) 0.020(8) -0.003(6)
C6 0.078(6) 0.084(9) 0.081(6) -0.022(6) 0.004(5) 0.020(6)
C7 0.087(7) 0.112(8) 0.062(6) -0.001(6) 0.017(6) 0.021(7)
C8 0.163(14) 0.130(11) 0.103(11) -0.046(9) 0.068(9) -0.016(11)
C9 0.104(7) 0.098(9) 0.072(7) -0.001(6) 0.038(6) 0.003(7)
C10 0.055(4) 0.075(6) 0.047(6) 0.012(5) 0.024(4) 0.001(4)
C11 0.080(5) 0.076(5) 0.077(4) 0.018(4) 0.040(4) 0.011(4)
C12 0.052(4) 0.067(4) 0.052(5) 0.002(4) 0.020(4) 0.001(3)
N4 0.089(4) 0.058(3) 0.082(4) 0.014(3) 0.057(3) 0.021(3)
C13 0.111(9) 0.083(5) 0.094(8) 0.029(5) 0.056(7) 0.029(6)
C14 0.116(9) 0.073(6) 0.107(9) 0.029(6) 0.054(7) 0.019(6)
C15 0.099(8) 0.079(7) 0.092(7) 0.019(6) 0.055(7) 0.002(6)
N2' 0.048(3) 0.056(4) 0.068(4) -0.003(4) 0.008(3) 0.006(4)
N3' 0.061(4) 0.046(6) 0.045(5) 0.012(5) 0.028(4) 0.001(3)
N1' 0.119(6) 0.155(8) 0.116(9) -0.012(7) 0.047(7) -0.028(6)
C1' 0.104(6) 0.144(8) 0.140(7) 0.032(6) 0.047(6) 0.045(6)
C2' 0.122(9) 0.107(7) 0.095(9) 0.017(7) 0.028(8) 0.033(6)
C3' 0.102(8) 0.090(7) 0.085(8) -0.011(6) 0.033(7) 0.001(6)
C4' 0.053(4) 0.069(6) 0.092(5) 0.002(5) 0.004(4) 0.003(5)
C5' 0.109(7) 0.094(7) 0.105(10) 0.011(7) 0.020(8) -0.003(6)
C6' 0.078(6) 0.084(9) 0.081(6) -0.022(6) 0.004(5) 0.020(6)
C7' 0.087(7) 0.112(8) 0.062(6) -0.001(6) 0.017(6) 0.021(7)
C8' 0.163(14) 0.130(11) 0.103(11) -0.046(9) 0.068(9) -0.016(11)
C9' 0.104(7) 0.098(9) 0.072(7) -0.001(6) 0.038(6) 0.003(7)
C10' 0.055(4) 0.075(6) 0.047(6) 0.012(5) 0.024(4) 0.001(4)
C11' 0.080(5) 0.076(5) 0.077(4) 0.018(4) 0.040(4) 0.011(4)
C12' 0.052(4) 0.067(4) 0.052(5) 0.002(4) 0.020(4) 0.001(3)
N4' 0.089(4) 0.058(3) 0.082(4) 0.014(3) 0.057(3) 0.021(3)
C13' 0.111(9) 0.083(5) 0.094(8) 0.029(5) 0.056(7) 0.029(6)
C14' 0.116(9) 0.073(6) 0.107(9) 0.029(6) 0.054(7) 0.019(6)
C15' 0.099(8) 0.079(7) 0.092(7) 0.019(6) 0.055(7) 0.002(6)
C16 0.054(4) 0.056(4) 0.083(5) -0.019(4) 0.032(4) -0.014(4)
C17 0.060(4) 0.064(4) 0.081(5) 0.001(4) 0.015(4) -0.021(4)
C18 0.052(3) 0.040(3) 0.071(4) -0.007(3) 0.025(3) -0.010(3)
C19 0.074(4) 0.058(4) 0.090(5) 0.014(4) 0.032(4) -0.022(4)
C20 0.079(4) 0.048(4) 0.056(4) -0.003(3) 0.035(4) -0.014(4)
C21 0.070(4) 0.054(4) 0.108(6) 0.010(4) 0.049(4) -0.007(4)
C22 0.073(4) 0.036(3) 0.057(3) -0.009(3) 0.032(3) -0.020(3)
C23 0.084(5) 0.043(3) 0.107(6) 0.011(4) 0.052(5) -0.002(4)

loop_
_atom_type_symbol
_atom_type_description
_atom_type_scat_dispersion_real
_atom_type_scat_dispersion_imag
_atom_type_scat_source
C C 0.0033 0.0016 'International Tables Vol C Tables 4.2.6.8 and 6.1.1.4'
H H 0.0000 0.0000 'International Tables Vol C Tables 4.2.6.8 and 6.1.1.4'
N N 0.0061 0.0033 'International Tables Vol C Tables 4.2.6.8 and 6.1.1.4'
O O 0.0106 0.0060 'International Tables Vol C Tables 4.2.6.8 and 6.1.1.4'
Cd Cd -0.8075 1.2024 'International Tables Vol C Tables 4.2.6.8 and 6.1.1.4'

loop_
_geom_angle_atom_site_label_1
_geom_angle_atom_site_label_2
_geom_angle_atom_site_label_3
_geom_angle
_geom_angle_site_symmetry_1
_geom_angle_site_symmetry_3
O3 Cd1 N4 85.2(8) . 4_576
O3 Cd1 N3 87.8(5) . .
N4 Cd1 N3 164.5(12) 4_576 .
O3 Cd1 N3' 93.7(5) . .
O3 Cd1 N2 87.9(3) . .
N4 Cd1 N2 116.6(13) 4_576 .
N3 Cd1 N2 76.8(4) . .
O3 Cd1 N2' 108.9(3) . .
N3' Cd1 N2' 76.4(4) . .
O3 Cd1 O2 121.58(19) . .
N4 Cd1 O2 83.1(12) 4_576 .
N3 Cd1 O2 88.8(4) . .
N3' Cd1 O2 93.0(4) . .
N2 Cd1 O2 147.0(3) . .
N2' Cd1 O2 129.1(3) . .
O3 Cd1 O1 173.87(17) . .
N4 Cd1 O1 90.2(8) 4_576 .
N3 Cd1 O1 95.7(5) . .
N3' Cd1 O1 90.6(5) . .
N2 Cd1 O1 97.8(3) . .
N2' Cd1 O1 76.4(3) . .
O2 Cd1 O1 53.70(17) . .
C16 O1 Cd1 91.6(4) . .
C16 O2 Cd1 92.1(5) . .
C20 O3 Cd1 126.3(4) . .
C7 N2 C6 109.7(8) . .
C7 N2 Cd1 112.9(6) . .
C6 N2 Cd1 123.8(8) . .
C10 N3 C9 108.0(12) . .
C10 N3 Cd1 123.3(10) . .
C9 N3 Cd1 104.7(7) . .
C1 N1 C5 120.0 . .
N1 C1 C2 120.0 . .
C3 C2 C1 120.0 . .
C2 C3 C4 120.0 . .
C3 C4 C5 120.0 . .
C3 C4 C6 120.3(4) . .
C5 C4 C6 119.7(4) . .
C4 C5 N1 120.0 . .
N2 C6 C4 113.7(8) . .
N2 C7 C8 109.7(9) . .
N2 C7 C9 104.2(8) . .
C8 C7 C9 103.5(8) . .
N3 C9 C7 118.7(11) . .
N3 C10 C11 113.8(7) . .
C12 C11 C15 120.0 . .
C12 C11 C10 119.7(4) . .
C15 C11 C10 120.3(4) . .
C11 C12 N4 120.0 . .
C13 N4 C12 120.0 . .
C13 N4 Cd1 119.9(7) . 4_675
C12 N4 Cd1 119.2(7) . 4_675
N4 C13 C14 120.0 . .
C15 C14 C13 120.0 . .
C14 C15 C11 120.0 . .
C7' N2' C6' 123.0(9) . .
C7' N2' Cd1 102.5(6) . .
C6' N2' Cd1 114.8(8) . .
C10' N3' C9' 126.9(11) . .
C10' N3' Cd1 120.9(9) . .
C9' N3' Cd1 104.7(7) . .
C1' N1' C5' 120.0 . .
C2' C1' N1' 120.0 . .
C1' C2' C3' 120.0 . .
C2' C3' C4' 120.0 . .
C3' C4' C5' 120.0 . .
C3' C4' C6' 120.6(4) . .
C5' C4' C6' 119.4(4) . .
C4' C5' N1' 120.0 . .
N2' C6' C4' 113.8(8) . .
C8' C7' C9' 111.4(9) . .
C8' C7' N2' 111.2(8) . .
C9' C7' N2' 107.7(8) . .
C7' C9' N3' 106.1(11) . .
N3' C10' C11' 113.0(8) . .
C12' C11' C15' 120.0 . .
C12' C11' C10' 119.7(4) . .
C15' C11' C10' 120.3(4) . .
C11' C12' N4' 120.0 . .
C12' N4' C13' 120.0 . .
N4' C13' C14' 120.0 . .
C13' C14' C15' 120.0 . .
C14' C15' C11' 120.0 . .
O2 C16 O1 122.6(7) . .
O2 C16 C18 118.5(7) . .
O1 C16 C18 118.9(7) . .
C19 C17 C18 120.6(7) 3_776 .
C17 C18 C19 118.2(6) . .
C17 C18 C16 120.6(7) . .
C19 C18 C16 121.2(6) . .
C17 C19 C18 121.2(6) 3_776 .
O4 C20 O3 126.0(6) . .
O4 C20 C22 118.3(6) . .
O3 C20 C22 115.7(6) . .
C22 C21 C23 122.9(6) . 3_666
C21 C22 C23 117.6(5) . .
C21 C22 C20 122.0(6) . .
C23 C22 C20 120.3(6) . .
C21 C23 C22 119.5(6) 3_666 .

loop_
_geom_bond_atom_site_label_1
_geom_bond_atom_site_label_2
_geom_bond_distance
_geom_bond_site_symmetry_2
Cd1 O3 2.257(4) .
Cd1 N4 2.27(4) 4_576
Cd1 N3 2.329(7) .
Cd1 N3' 2.330(7) .
Cd1 N2 2.337(8) .
Cd1 N2' 2.349(7) .
Cd1 O2 2.420(5) .
Cd1 O1 2.430(5) .
O1 C16 1.249(8) .
O2 C16 1.248(8) .
O3 C20 1.253(7) .
O4 C20 1.237(7) .
N2 C7 1.470(9) .
N2 C6 1.482(9) .
N3 C10 1.484(9) .
N3 C9 1.494(9) .
N1 C1 1.3900 .
N1 C5 1.3900 .
C1 C2 1.3900 .
C2 C3 1.3900 .
C3 C4 1.3900 .
C4 C5 1.3900 .
C4 C6 1.494(7) .
C7 C8 1.477(9) .
C7 C9 1.519(9) .
C10 C11 1.499(6) .
C11 C12 1.3900 .
C11 C15 1.3900 .
C12 N4 1.3900 .
N4 C13 1.3900 .
C13 C14 1.3900 .
C14 C15 1.3900 .
N2' C7' 1.469(9) .
N2' C6' 1.488(9) .
N3' C10' 1.492(9) .
N3' C9' 1.495(9) .
N1' C1' 1.3900 .
N1' C5' 1.3900 .
C1' C2' 1.3900 .
C2' C3' 1.3900 .
C3' C4' 1.3900 .
C4' C5' 1.3900 .
C4' C6' 1.492(7) .
C7' C8' 1.439(9) .
C7' C9' 1.458(9) .
C10' C11' 1.498(6) .
C11' C12' 1.3900 .
C11' C15' 1.3900 .
C12' N4' 1.3900 .
N4' C13' 1.3900 .
C13' C14' 1.3900 .
C14' C15' 1.3900 .
C16 C18 1.493(8) .
C17 C19 1.378(8) 3_776
C17 C18 1.379(8) .
C18 C19 1.380(9) .
C20 C22 1.530(8) .
C21 C22 1.349(8) .
C21 C23 1.379(8) 3_666
C22 C23 1.379(8) .
